data_2212781
loop_
_publ_author_name
'Zavodnik, Valery E.'
'Ivanov, Sergey A.'
'Stash, Adam I.'

_publ_section_title
;
 On the thermal evolution of the crystal structure of SrTeO~3~: the
 \b-form at 473K
;
_journal_coeditor_code BR2032
_journal_issue 4
_journal_name_full 'Acta Crystallographica Section E'
_journal_page_first i111
_journal_page_last i112
_journal_paper_doi 10.1107/S160053680701210X
_journal_volume 63
_journal_year 2007
_chemical_formula_iupac 'Sr Te O3'
_chemical_formula_moiety 'O3 Te, Sr'
_chemical_formula_structural 'Sr Te O3'
_chemical_formula_sum 'O3 Sr Te'
_chemical_formula_weight 263.22
_chemical_name_systematic
;
strontium tellurite
;
_space_group_IT_number 15
_symmetry_cell_setting monoclinic
_symmetry_space_group_name_Hall '-C 2yc'
_symmetry_space_group_name_H-M 'C 1 2/c 1'
_atom_sites_solution_primary direct
_atom_sites_solution_secondary difmap
_audit_creation_method SHELXL-97
_cell_angle_alpha 90.00
_cell_angle_beta 114.16(3)
_cell_angle_gamma 90.00
_cell_formula_units_Z 48
_cell_length_a 28.206(6)
_cell_length_b 5.9210(10)
_cell_length_c 28.528(6)
_cell_measurement_reflns_used 24
_cell_measurement_temperature 473(2)
_cell_measurement_theta_max 14.7
_cell_measurement_theta_min 12.4
_cell_volume 4347.1(18)
_computing_cell_refinement 'CAD-4/PC Manual'
_computing_data_collection 'CAD-4/PC Manual (Enraf--Nonius ,1993)'
_computing_data_reduction 'CAD-4/PC Manual'
_computing_molecular_graphics 'DIAMOND (Brandenburg, 2005)'
_computing_publication_material 'CIFTAB (Sheldrick, 1997) and SHELXL97'
_computing_structure_refinement 'SHELXL97 (Sheldrick, 1997)'
_computing_structure_solution 'SHELXS97 (Sheldrick, 1997)'
_diffrn_ambient_temperature 473(2)
_diffrn_measured_fraction_theta_full 0.962
_diffrn_measured_fraction_theta_max 0.962
_diffrn_measurement_device_type 'Enraf--Nonius CAD-4 with high-temperature device'
_diffrn_measurement_method \w/2\q
_diffrn_radiation_monochromator \b-filter
_diffrn_radiation_source 'fine-focus sealed tube'
_diffrn_radiation_type AgK\a
_diffrn_radiation_wavelength 0.56086
_diffrn_reflns_av_R_equivalents 0.0898
_diffrn_reflns_av_sigmaI/netI 0.3928
_diffrn_reflns_limit_h_max 36
_diffrn_reflns_limit_h_min -36
_diffrn_reflns_limit_k_max 8
_diffrn_reflns_limit_k_min 0
_diffrn_reflns_limit_l_max 36
_diffrn_reflns_limit_l_min 0
_diffrn_reflns_number 6803
_diffrn_reflns_theta_full 23.97
_diffrn_reflns_theta_max 23.97
_diffrn_reflns_theta_min 2.08
_diffrn_standards_decay_% 0
_diffrn_standards_interval_time 60
_diffrn_standards_number 3
_exptl_absorpt_coefficient_mu 12.1290
_exptl_absorpt_correction_T_max 0.3856
_exptl_absorpt_correction_T_min 0.1389
_exptl_absorpt_correction_type analytical
_exptl_absorpt_process_details
;
Alcock, 1970
;
_exptl_crystal_colour colourless
_exptl_crystal_density_diffrn 4.826
_exptl_crystal_density_method 'not measured'
_exptl_crystal_description prism
_exptl_crystal_F_000 5472
_exptl_crystal_size_max 0.24
_exptl_crystal_size_mid 0.22
_exptl_crystal_size_min 0.09
_refine_diff_density_max 2.991
_refine_diff_density_min -1.968
_refine_ls_extinction_coef 0.000095(6)
_refine_ls_extinction_expression Fc^*^=kFc[1+0.001xFc^2^\l^3^/sin(2\q)]^-1/4^
_refine_ls_extinction_method SHELXL97
_refine_ls_goodness_of_fit_ref 0.720
_refine_ls_matrix_type full
_refine_ls_number_parameters 184
_refine_ls_number_reflns 6672
_refine_ls_number_restraints 0
_refine_ls_restrained_S_all 0.720
_refine_ls_R_factor_all 0.2295
_refine_ls_R_factor_gt 0.0393
_refine_ls_shift/su_max 0.001
_refine_ls_shift/su_mean 0.000
_refine_ls_structure_factor_coef Fsqd
_refine_ls_weighting_details 'calc w=1/[\s^2^(Fo^2^)+(0.0358P)^2^]'
_refine_ls_weighting_scheme calc
_refine_ls_wR_factor_gt 0.0744
_refine_ls_wR_factor_ref 0.0858
_reflns_number_gt 1757
_reflns_number_total 6672
_reflns_threshold_expression I>2\s(I)
_cod_data_source_file br2032.cif
_cod_data_source_block I
_cod_original_cell_volume 4347.1(15)
_cod_original_sg_symbol_H-M 'C 2/c'
_cod_database_code 2212781
_cod_database_fobs_code 2212781

loop_
_symmetry_equiv_pos_as_xyz
'x, y, z'
'-x, y, -z+1/2'
'x+1/2, y+1/2, z'
'-x+1/2, y+1/2, -z+1/2'
'-x, -y, -z'
'x, -y, z-1/2'
'-x+1/2, -y+1/2, -z'
'x+1/2, -y+1/2, z-1/2'

loop_
_atom_site_type_symbol
_atom_site_label
_atom_site_fract_x
_atom_site_fract_y
_atom_site_fract_z
_atom_site_U_iso_or_equiv
_atom_site_adp_type
_atom_site_calc_flag
_atom_site_refinement_flags
_atom_site_occupancy
Te Te1 0.15574(2) 0.2512(2) 0.42644(2) 0.02470(15) Uani d . 1
Te Te2 0.41620(3) 0.27143(19) 0.17278(3) 0.02222(17) Uani d . 1
Te Te3 0.27695(2) 0.2585(2) 0.14025(2) 0.01944(14) Uani d . 1
Te Te4 0.00976(3) 0.2660(2) 0.11457(3) 0.03163(18) Uani d . 1
Te Te5 0.39888(3) 0.25554(18) 0.00100(2) 0.02630(15) Uani d . 1
Te Te6 0.30293(3) 0.2678(2) 0.29153(2) 0.01769(15) Uani d . 1
Sr Sr1 0.16327(3) 0.2537(3) 0.28905(3) 0.02105(17) Uani d . 1
Sr Sr2 0.44114(4) 0.2802(2) 0.44539(3) 0.0223(2) Uani d . 1
Sr Sr3 0.14637(4) 0.2758(2) 0.13753(3) 0.0289(2) Uani d . 1
Sr Sr4 0.42967(3) 0.2404(3) 0.30280(3) 0.0239(2) Uani d . 1
Sr Sr5 0.29752(3) 0.2539(3) 0.42372(3) 0.02285(18) Uani d . 1
Sr Sr6 0.2500 0.2500 0.0000 0.0299(3) Uani d S 1
Sr Sr7 0.0000 0.2184(3) 0.2500 0.0256(4) Uani d S 1
O O11 0.1947(3) 0.2012(17) 0.3885(3) 0.044(2) Uiso d . 1
O O12 0.1722(5) 0.543(2) 0.4450(4) 0.065(3) Uiso d . 1
O O13 0.1948(4) 0.1051(16) 0.4873(3) 0.040(2) Uiso d . 1
O O21 0.4073(4) 0.4764(14) 0.2179(3) 0.031(2) Uiso d . 1
O O22 0.4840(4) 0.3537(17) 0.1869(3) 0.045(2) Uiso d . 1
O O23 0.4205(4) 0.0166(17) 0.2119(4) 0.044(3) Uiso d . 1
O O31 0.2278(3) 0.3094(15) 0.0746(3) 0.037(2) Uiso d . 1
O O32 0.2442(4) 0.0133(16) 0.1555(4) 0.040(2) Uiso d . 1
O O33 0.2551(4) 0.4745(16) 0.1724(4) 0.040(2) Uiso d . 1
O O41 0.0555(4) 0.4824(15) 0.1117(4) 0.035(2) Uiso d . 1
O O42 0.0251(5) 0.337(2) 0.1799(4) 0.070(3) Uiso d . 1
O O43 0.0541(4) 0.0238(15) 0.1243(3) 0.030(2) Uiso d . 1
O O51 0.3718(3) 0.4512(14) -0.0558(3) 0.0264(17) Uiso d . 1
O O52 0.3829(4) -0.0132(15) -0.0347(3) 0.035(2) Uiso d . 1
O O53 0.4672(5) 0.309(2) 0.0082(4) 0.077(4) Uiso d . 1
O O61 0.3435(3) 0.2248(15) 0.3616(2) 0.0287(16) Uiso d . 1
O O62 0.3410(3) 0.5148(13) 0.2862(3) 0.0234(17) Uiso d . 1
O O63 0.3394(4) 0.0479(15) 0.2729(3) 0.030(2) Uiso d . 1

loop_
_atom_site_aniso_label
_atom_site_aniso_U_11
_atom_site_aniso_U_22
_atom_site_aniso_U_33
_atom_site_aniso_U_12
_atom_site_aniso_U_13
_atom_site_aniso_U_23
Te1 0.0219(3) 0.0287(4) 0.0266(3) -0.0018(8) 0.0132(2) -0.0022(6)
Te2 0.0194(3) 0.0236(4) 0.0259(3) -0.0025(5) 0.0116(2) -0.0021(5)
Te3 0.0157(3) 0.0187(3) 0.0244(3) -0.0010(6) 0.0088(2) -0.0045(6)
Te4 0.0227(4) 0.0223(4) 0.0551(4) -0.0017(6) 0.0212(3) -0.0042(5)
Te5 0.0327(4) 0.0253(4) 0.0250(3) -0.0029(6) 0.0159(3) 0.0002(5)
Te6 0.0166(3) 0.0175(4) 0.0206(2) 0.0009(5) 0.0094(2) -0.0009(4)
Sr1 0.0276(4) 0.0166(4) 0.0226(4) -0.0016(8) 0.0140(3) 0.0004(8)
Sr2 0.0196(4) 0.0204(6) 0.0299(4) 0.0002(5) 0.0133(3) -0.0014(5)
Sr3 0.0331(5) 0.0269(6) 0.0255(4) 0.0036(7) 0.0109(4) 0.0003(5)
Sr4 0.0234(4) 0.0243(5) 0.0273(4) -0.0043(8) 0.0138(3) 0.0001(7)
Sr5 0.0215(4) 0.0253(5) 0.0244(4) 0.0033(10) 0.0121(3) 0.0028(8)
Sr6 0.0400(7) 0.0292(8) 0.0283(6) -0.0043(15) 0.0220(5) -0.0009(13)
Sr7 0.0284(7) 0.0225(9) 0.0354(6) 0.000 0.0227(5) 0.000

loop_
_atom_type_symbol
_atom_type_description
_atom_type_scat_dispersion_real
_atom_type_scat_dispersion_imag
_atom_type_scat_source
O O 0.0056 0.0036 'International Tables Vol C Tables 4.2.6.8 and 6.1.1.4'
Sr Sr -0.1172 2.2025 'International Tables Vol C Tables 4.2.6.8 and 6.1.1.4'
Te Te -0.9710 1.0960 'International Tables Vol C Tables 4.2.6.8 and 6.1.1.4'

loop_
_exptl_crystal_face_index_h
_exptl_crystal_face_index_k
_exptl_crystal_face_index_l
_exptl_crystal_face_perp_dist
-1 0 0 0.0000
1 0 0 0.0900
-1 0 1 0.0000
2 0 -3 0.1700
0 -1 0 0.0000
1 1 1 0.1700
5 1 -5 0.2000

loop_
_geom_angle_atom_site_label_1
_geom_angle_atom_site_label_2
_geom_angle_atom_site_label_3
_geom_angle_site_symmetry_1
_geom_angle_site_symmetry_3
_geom_angle
O12 Te1 O13 . . 100.9(5)
O12 Te1 O11 . . 100.4(5)
O13 Te1 O11 . . 101.8(4)
O23 Te2 O22 . . 106.1(5)
O23 Te2 O21 . . 96.3(4)
O22 Te2 O21 . . 95.6(4)
O33 Te3 O31 . . 97.3(4)
O33 Te3 O32 . . 97.3(4)
O31 Te3 O32 . . 97.3(4)
O42 Te4 O41 . . 90.5(5)
O42 Te4 O43 . . 99.5(5)
O41 Te4 O43 . . 95.9(4)
O62 Te6 O63 . . 97.0(4)
O62 Te6 O61 . . 94.2(4)
O63 Te6 O61 . . 92.4(4)
O63 Sr1 O21 4 4_545 127.8(3)
O63 Sr1 O62 4 4_545 79.0(3)
O21 Sr1 O62 4_545 4_545 79.0(3)
O63 Sr1 O11 4 . 139.4(3)
O21 Sr1 O11 4_545 . 85.1(3)
O62 Sr1 O11 4_545 . 136.8(3)
O63 Sr1 O33 4 4_545 120.1(3)
O21 Sr1 O33 4_545 4_545 98.5(3)
O62 Sr1 O33 4_545 4_545 74.8(3)
O11 Sr1 O33 . 4_545 68.2(3)
O63 Sr1 O23 4 4 79.8(3)
O21 Sr1 O23 4_545 4 74.2(3)
O62 Sr1 O23 4_545 4 123.5(3)
O11 Sr1 O23 . 4 89.2(3)
O33 Sr1 O23 4_545 4 157.0(3)
O63 Sr1 O32 4 4 76.8(3)
O21 Sr1 O32 4_545 4 153.9(3)
O62 Sr1 O32 4_545 4 118.8(3)
O11 Sr1 O32 . 4 68.9(3)
O33 Sr1 O32 4_545 4 70.8(3)
O23 Sr1 O32 4 4 106.1(3)
O53 Sr2 O41 2_655 4_545 95.3(4)
O53 Sr2 O43 2_655 4 90.1(4)
O41 Sr2 O43 4_545 4 81.7(3)
O53 Sr2 O52 2_655 6_556 125.7(4)
O41 Sr2 O52 4_545 6_556 84.4(3)
O43 Sr2 O52 4 6_556 142.7(3)
O53 Sr2 O51 2_655 6_566 128.7(4)
O41 Sr2 O51 4_545 6_566 134.0(3)
O43 Sr2 O51 4 6_566 85.3(3)
O52 Sr2 O51 6_556 6_566 79.8(3)
O53 Sr2 O61 2_655 . 159.6(3)
O41 Sr2 O61 4_545 . 69.0(3)
O43 Sr2 O61 4 . 75.3(3)
O52 Sr2 O61 6_556 . 67.5(3)
O51 Sr2 O61 6_566 . 65.1(2)
O53 Sr2 O53 2_655 6_566 70.0(5)
O41 Sr2 O53 4_545 6_566 160.8(4)
O43 Sr2 O53 4 6_566 85.8(3)
O52 Sr2 O53 6_556 6_566 114.1(3)
O51 Sr2 O53 6_566 6_566 58.8(3)
O61 Sr2 O53 . 6_566 121.7(3)
O51 Sr3 O62 7 4_545 111.2(3)
O51 Sr3 O41 7 . 100.3(3)
O62 Sr3 O41 4_545 . 107.2(3)
O51 Sr3 O61 7 4 120.9(2)
O62 Sr3 O61 4_545 4 127.8(2)
O41 Sr3 O61 . 4 68.4(3)
O51 Sr3 O43 7 . 77.0(3)
O62 Sr3 O43 4_545 . 66.8(3)
O41 Sr3 O43 . . 59.1(2)
O61 Sr3 O43 4 . 127.0(2)
O51 Sr3 O63 7 4 176.3(3)
O62 Sr3 O63 4_545 4 70.6(2)
O41 Sr3 O63 . 4 76.1(3)
O61 Sr3 O63 4 4 57.6(2)
O43 Sr3 O63 . 4 101.2(3)
O51 Sr3 O32 7 . 73.3(3)
O62 Sr3 O32 4_545 . 75.3(3)
O41 Sr3 O32 . . 173.6(3)
O61 Sr3 O32 4 . 115.0(2)
O43 Sr3 O32 . . 117.9(3)
O63 Sr3 O32 4 . 110.4(3)
O51 Sr3 O33 7 . 107.4(3)
O62 Sr3 O33 4_545 . 100.6(3)
O41 Sr3 O33 . . 129.8(3)
O61 Sr3 O33 4 . 61.5(2)
O43 Sr3 O33 . . 167.2(3)
O63 Sr3 O33 4 . 75.0(3)
O32 Sr3 O33 . . 54.3(3)
O51 Sr3 O52 7 7 59.3(2)
O62 Sr3 O52 4_545 7 168.8(3)
O41 Sr3 O52 . 7 70.7(3)
O61 Sr3 O52 4 7 62.4(2)
O43 Sr3 O52 . 7 103.8(3)
O63 Sr3 O52 4 7 118.4(2)
O32 Sr3 O52 . 7 105.7(3)
O33 Sr3 O52 . 7 88.6(3)
O51 Sr3 O61 7 4_545 57.8(2)
O62 Sr3 O61 4_545 4_545 54.0(2)
O41 Sr3 O61 . 4_545 122.1(2)
O61 Sr3 O61 4 4_545 169.2(3)
O43 Sr3 O61 . 4_545 63.7(2)
O63 Sr3 O61 4 4_545 124.4(2)
O32 Sr3 O61 . 4_545 54.2(2)
O33 Sr3 O61 . 4_545 108.0(2)
O52 Sr3 O61 7 4_545 117.1(2)
O22 Sr4 O43 2_655 4 83.3(3)
O22 Sr4 O63 2_655 . 164.4(3)
O43 Sr4 O63 4 . 112.3(3)
O22 Sr4 O21 2_655 . 79.4(3)
O43 Sr4 O21 4 . 107.1(3)
O63 Sr4 O21 . . 95.6(3)
O22 Sr4 O42 2_655 4_545 81.0(4)
O43 Sr4 O42 4 4_545 121.7(3)
O63 Sr4 O42 . 4_545 89.9(3)
O21 Sr4 O42 . 4_545 124.2(3)
O22 Sr4 O41 2_655 4_545 105.3(3)
O43 Sr4 O41 4 4_545 74.5(3)
O63 Sr4 O41 . 4_545 79.7(3)
O21 Sr4 O41 . 4_545 175.2(3)
O42 Sr4 O41 4_545 4_545 56.7(3)
O22 Sr4 O23 2_655 . 87.2(3)
O43 Sr4 O23 4 . 165.8(3)
O63 Sr4 O23 . . 77.5(3)
O21 Sr4 O23 . . 60.6(3)
O42 Sr4 O23 4_545 . 66.8(3)
O41 Sr4 O23 4_545 . 118.4(3)
O22 Sr4 O62 2_655 . 129.1(3)
O43 Sr4 O62 4 . 67.4(3)
O63 Sr4 O62 . . 61.3(2)
O21 Sr4 O62 . . 71.5(3)
O42 Sr4 O62 4_545 . 149.7(3)
O41 Sr4 O62 4_545 . 105.4(3)
O23 Sr4 O62 . . 111.7(3)
O32 Sr5 O61 4 . 67.5(3)
O32 Sr5 O13 4 7_556 119.4(3)
O61 Sr5 O13 . 7_556 145.5(3)
O32 Sr5 O51 4 6_566 80.5(3)
O61 Sr5 O51 . 6_566 67.5(3)
O13 Sr5 O51 7_556 6_566 80.1(3)
O32 Sr5 O52 4 6_556 136.3(3)
O61 Sr5 O52 . 6_556 69.5(3)
O13 Sr5 O52 7_556 6_556 92.3(3)
O51 Sr5 O52 6_566 6_556 76.0(3)
O32 Sr5 O11 4 . 72.8(3)
O61 Sr5 O11 . . 120.3(2)
O13 Sr5 O11 7_556 . 92.8(3)
O51 Sr5 O11 6_566 . 144.4(3)
O52 Sr5 O11 6_556 . 139.5(3)
O32 Sr5 O31 4 4_545 124.0(3)
O61 Sr5 O31 . 4_545 99.0(3)
O13 Sr5 O31 7_556 4_545 102.1(3)
O51 Sr5 O31 6_566 4_545 146.5(3)
O52 Sr5 O31 6_556 4_545 70.6(3)
O11 Sr5 O31 . 4_545 69.1(3)
O32 Sr5 O33 4 4_545 69.7(3)
O61 Sr5 O33 . 4_545 62.7(3)
O13 Sr5 O33 7_556 4_545 151.3(3)
O51 Sr5 O33 6_566 4_545 128.5(3)
O52 Sr5 O33 6_556 4_545 97.6(3)
O11 Sr5 O33 . 4_545 62.6(3)
O31 Sr5 O33 4_545 4_545 56.9(2)
O12 Sr6 O12 4_545 6_565 180.0(10)
O12 Sr6 O31 4_545 . 89.8(4)
O12 Sr6 O31 6_565 . 90.2(4)
O12 Sr6 O31 4_545 7 90.2(4)
O12 Sr6 O31 6_565 7 89.8(4)
O31 Sr6 O31 . 7 180.0(3)
O12 Sr6 O13 4_545 6 90.8(4)
O12 Sr6 O13 6_565 6 89.2(4)
O31 Sr6 O13 . 6 83.4(3)
O31 Sr6 O13 7 6 96.6(3)
O12 Sr6 O13 4_545 4 89.2(4)
O12 Sr6 O13 6_565 4 90.8(4)
O31 Sr6 O13 . 4 96.6(3)
O31 Sr6 O13 7 4 83.4(3)
O13 Sr6 O13 6 4 180.0(5)
O42 Sr7 O42 2 . 147.1(6)
O42 Sr7 O23 2 4 87.4(4)
O42 Sr7 O23 . 4 71.1(4)
O42 Sr7 O23 2 3_455 71.1(4)
O42 Sr7 O23 . 3_455 87.4(4)
O23 Sr7 O23 4 3_455 98.6(5)
O42 Sr7 O22 2 4_545 73.5(4)
O42 Sr7 O22 . 4_545 137.0(3)
O23 Sr7 O22 4 4_545 111.4(3)
O23 Sr7 O22 3_455 4_545 131.9(3)
O42 Sr7 O22 2 3_445 137.0(3)
O42 Sr7 O22 . 3_445 73.5(4)
O23 Sr7 O22 4 3_445 131.9(3)
O23 Sr7 O22 3_455 3_445 111.4(3)
O22 Sr7 O22 4_545 3_445 75.4(4)
O42 Sr7 O21 2 3_445 82.6(3)
O42 Sr7 O21 . 3_445 114.8(3)
O23 Sr7 O21 4 3_445 168.1(3)
O23 Sr7 O21 3_455 3_445 72.1(3)
O22 Sr7 O21 4_545 3_445 71.9(3)
O22 Sr7 O21 3_445 3_445 59.8(3)
O42 Sr7 O21 2 4_545 114.8(3)
O42 Sr7 O21 . 4_545 82.6(3)
O23 Sr7 O21 4 4_545 72.1(3)
O23 Sr7 O21 3_455 4_545 168.1(3)
O22 Sr7 O21 4_545 4_545 59.8(3)
O22 Sr7 O21 3_445 4_545 71.9(3)
O21 Sr7 O21 3_445 4_545 118.1(4)
Te1 O11 Sr1 . . 126.4(4)
Te1 O11 Sr5 . . 125.0(4)
Sr1 O11 Sr5 . . 103.1(3)
Te1 O12 Sr6 . 4 136.2(6)
Te1 O13 Sr6 . 4_545 127.9(4)
Te1 O13 Sr5 . 7_556 123.2(5)
Sr6 O13 Sr5 4_545 7_556 108.9(3)
Te2 O21 Sr1 . 4 134.1(4)
Te2 O21 Sr4 . . 103.9(4)
Sr1 O21 Sr4 4 . 107.5(3)
Te2 O21 Sr7 . 3 100.9(4)
Sr1 O21 Sr7 4 3 107.2(3)
Sr4 O21 Sr7 . 3 97.5(3)
Te2 O22 Sr4 . 2_655 148.3(5)
Te2 O22 Sr7 . 3 103.2(4)
Sr4 O22 Sr7 2_655 3 104.6(3)
Te2 O23 Sr7 . 3_545 127.8(6)
Te2 O23 Sr1 . 4_545 126.6(5)
Sr7 O23 Sr1 3_545 4_545 101.3(3)
Te2 O23 Sr4 . . 97.5(4)
Sr7 O23 Sr4 3_545 . 100.8(3)
Sr1 O23 Sr4 4_545 . 91.7(3)
Te3 O31 Sr6 . . 120.0(4)
Te3 O31 Sr5 . 4 103.5(3)
Sr6 O31 Sr5 . 4 108.2(3)
Te3 O32 Sr5 . 4_545 110.5(4)
Te3 O32 Sr1 . 4_545 96.9(4)
Sr5 O32 Sr1 4_545 4_545 98.6(3)
Te3 O32 Sr3 . . 93.7(4)
Sr5 O32 Sr3 4_545 . 95.7(3)
Sr1 O32 Sr3 4_545 . 158.0(4)
Te3 O33 Sr1 . 4 103.3(5)
Te3 O33 Sr5 . 4 94.0(4)
Sr1 O33 Sr5 4 4 93.2(3)
Te3 O33 Sr3 . . 93.9(4)
Sr1 O33 Sr3 4 . 162.5(4)
Sr5 O33 Sr3 4 . 82.0(3)
Te4 O41 Sr2 . 4 139.0(5)
Te4 O41 Sr3 . . 106.3(4)
Sr2 O41 Sr3 4 . 102.9(4)
Te4 O41 Sr4 . 4 101.6(4)
Sr2 O41 Sr4 4 4 99.0(3)
Sr3 O41 Sr4 . 4 103.3(3)
Te4 O42 Sr7 . . 138.5(7)
Te4 O42 Sr4 . 4 107.3(5)
Sr7 O42 Sr4 . 4 112.3(4)
Te4 O43 Sr2 . 4_545 125.5(4)
Te4 O43 Sr4 . 4_545 121.0(4)
Sr2 O43 Sr4 4_545 4_545 102.5(3)
Te4 O43 Sr3 . . 97.9(3)
Sr2 O43 Sr3 4_545 . 93.6(3)
Sr4 O43 Sr3 4_545 . 112.4(3)
Te5 O51 Sr2 . 6_565 109.8(4)
Te5 O51 Sr3 . 7 108.7(4)
Sr2 O51 Sr3 6_565 7 102.1(3)
Te5 O51 Sr5 . 6_565 127.7(4)
Sr2 O51 Sr5 6_565 6_565 97.4(3)
Sr3 O51 Sr5 7 6_565 107.8(3)
Te5 O52 Sr2 . 6 129.4(5)
Te5 O52 Sr5 . 6 133.6(5)
Sr2 O52 Sr5 6 6 96.9(3)
Te5 O52 Sr3 . 7 92.4(3)
Sr2 O52 Sr3 6 7 91.0(3)
Sr5 O52 Sr3 6 7 88.8(3)
Te5 O53 Sr2 . 2_655 151.8(6)
Te5 O53 Sr2 . 6_565 94.8(5)
Sr2 O53 Sr2 2_655 6_565 110.0(5)
Te6 O61 Sr5 . . 117.6(3)
Te6 O61 Sr3 . 4_545 99.3(3)
Sr5 O61 Sr3 . 4_545 98.1(3)
Te6 O61 Sr2 . . 147.7(4)
Sr5 O61 Sr2 . . 90.03(18)
Sr3 O61 Sr2 4_545 . 92.5(2)
Te6 O61 Sr3 . 4 83.5(3)
Sr5 O61 Sr3 . 4 89.7(2)
Sr3 O61 Sr3 4_545 4 169.2(3)
Sr2 O61 Sr3 . 4 80.0(2)
Te6 O62 Sr1 . 4 132.9(4)
Te6 O62 Sr3 . 4 106.8(3)
Sr1 O62 Sr3 4 4 108.9(3)
Te6 O62 Sr4 . . 92.0(3)
Sr1 O62 Sr4 4 . 101.1(3)
Sr3 O62 Sr4 4 . 113.2(3)
Te6 O63 Sr1 . 4_545 147.1(5)
Te6 O63 Sr4 . . 100.4(4)
Sr1 O63 Sr4 4_545 . 106.6(3)
Te6 O63 Sr3 . 4_545 91.7(3)
Sr1 O63 Sr3 4_545 4_545 101.0(3)
Sr4 O63 Sr3 . 4_545 101.0(3)

loop_
_geom_bond_atom_site_label_1
_geom_bond_atom_site_label_2
_geom_bond_site_symmetry_2
_geom_bond_distance
Te1 O12 . 1.813(12)
Te1 O13 . 1.846(9)
Te1 O11 . 1.855(9)
Te2 O23 . 1.850(10)
Te2 O22 . 1.850(10)
Te2 O21 . 1.859(9)
Te3 O33 . 1.821(10)
Te3 O31 . 1.843(8)
Te3 O32 . 1.866(10)
Te4 O42 . 1.783(11)
Te4 O41 . 1.844(10)
Te4 O43 . 1.848(9)
Te5 O52 . 1.844(9)
Te5 O51 . 1.881(8)
Te5 O53 . 1.878(13)
Te6 O62 . 1.856(8)
Te6 O63 . 1.867(9)
Te6 O61 . 1.869(6)
Sr1 O63 4 2.460(9)
Sr1 O21 4_545 2.525(10)
Sr1 O62 4_545 2.534(8)
Sr1 O11 . 2.621(8)
Sr1 O33 4_545 2.678(10)
Sr1 O23 4 2.820(11)
Sr1 O32 4 2.879(11)
Sr2 O53 2_655 2.381(13)
Sr2 O41 4_545 2.428(9)
Sr2 O43 4 2.505(9)
Sr2 O52 6_556 2.506(9)
Sr2 O51 6_566 2.510(8)
Sr2 O61 . 2.832(7)
Sr2 O53 6_566 2.932(14)
Sr3 O51 7 2.555(8)
Sr3 O62 4_545 2.571(8)
Sr3 O41 . 2.657(11)
Sr3 O61 4 2.673(9)
Sr3 O43 . 2.887(10)
Sr3 O63 4 2.907(9)
Sr3 O32 . 3.023(11)
Sr3 O33 . 3.047(11)
Sr3 O52 7 3.045(9)
Sr3 O61 4_545 3.274(9)
Sr4 O22 2_655 2.425(10)
Sr4 O43 4 2.563(9)
Sr4 O63 . 2.594(10)
Sr4 O21 . 2.640(9)
Sr4 O42 4_545 2.658(13)
Sr4 O41 4_545 2.761(9)
Sr4 O23 . 2.829(10)
Sr4 O62 . 2.856(9)
Sr5 O32 4 2.584(10)
Sr5 O61 . 2.596(6)
Sr5 O13 7_556 2.597(9)
Sr5 O51 6_566 2.603(9)
Sr5 O52 6_556 2.626(9)
Sr5 O11 . 2.671(9)
Sr5 O31 4_545 2.733(9)
Sr5 O33 4_545 3.020(10)
Sr6 O12 4_545 2.440(12)
Sr6 O12 6_565 2.440(12)
Sr6 O31 . 2.476(8)
Sr6 O31 7 2.476(8)
Sr6 O13 6 2.552(10)
Sr6 O13 4 2.552(10)
Sr7 O42 2 2.479(12)
Sr7 O42 . 2.479(12)
Sr7 O23 4 2.709(11)
Sr7 O23 3_455 2.709(11)
Sr7 O22 4_545 2.728(10)
Sr7 O22 3_445 2.728(10)
Sr7 O21 3_445 2.787(9)
Sr7 O21 4_545 2.787(9)
